data_4509969
loop_
_publ_author_name
'Wakabayashi, Takashi'
'Amako, Tomoyuki'
'Tabata, Hideyuki'
'Kuroda, Reiko'
'Imai, Yoshitane'

_publ_section_title
;
 Preparation and Guest Release Properties of Supramolecular
 3-Chlorobenzo[b]thiophene Heterocyclic Host Complex
;
_journal_issue 1
_journal_name_full 'Crystal Growth &amp; Design'
_journal_page_first 32
_journal_paper_doi 10.1021/cg401012n
_journal_volume 14
_journal_year 2014
_chemical_absolute_configuration rmad
_chemical_formula_sum 'C27 H30 Cl N O4 S'
_chemical_formula_weight 500.03
_chemical_name_systematic
; 
 ? 
;
_space_group_IT_number 4
_symmetry_cell_setting monoclinic
_symmetry_space_group_name_Hall 'P 2yb'
_symmetry_space_group_name_H-M 'P 1 21 1'
_atom_sites_solution_hydrogens geom
_atom_sites_solution_primary direct
_atom_sites_solution_secondary difmap
_audit_creation_method SHELXL-97
_cell_angle_alpha 90.00
_cell_angle_beta 109.134(4)
_cell_angle_gamma 90.00
_cell_formula_units_Z 2
_cell_length_a 13.626(3)
_cell_length_b 5.7710(12)
_cell_length_c 17.465(4)
_cell_measurement_reflns_used 1799
_cell_measurement_temperature 93(2)
_cell_measurement_theta_max 26.876
_cell_measurement_theta_min 2.3035
_cell_volume 1297.5(5)
_computing_cell_refinement 'Bruker XSCANS'
_computing_data_collection 'Bruker XSCANS'
_computing_data_reduction 'Bruker SHELXTL'
_computing_molecular_graphics 'Bruker SHELXTL'
_computing_publication_material 'Bruker SHELXTL'
_computing_structure_refinement 'SHELXL-97 (Sheldrick, 1997)'
_computing_structure_solution 'SHELXS-97 (Sheldrick, 1990)'
_diffrn_ambient_temperature 93(2)
_diffrn_detector_area_resol_mean 8.366
_diffrn_measured_fraction_theta_full 0.997
_diffrn_measured_fraction_theta_max 0.997
_diffrn_measurement_device_type 'Bruker P4'
_diffrn_measurement_method '\w scans'
_diffrn_radiation_monochromator graphite
_diffrn_radiation_source 'fine-focus sealed tube'
_diffrn_radiation_type MoK\a
_diffrn_radiation_wavelength 0.71073
_diffrn_reflns_av_R_equivalents 0.0292
_diffrn_reflns_av_sigmaI/netI 0.0724
_diffrn_reflns_limit_h_max 16
_diffrn_reflns_limit_h_min -12
_diffrn_reflns_limit_k_max 6
_diffrn_reflns_limit_k_min -6
_diffrn_reflns_limit_l_max 18
_diffrn_reflns_limit_l_min -21
_diffrn_reflns_number 6814
_diffrn_reflns_theta_full 25.35
_diffrn_reflns_theta_max 25.35
_diffrn_reflns_theta_min 1.66
_diffrn_standards_number 44
_exptl_absorpt_coefficient_mu 0.260
_exptl_absorpt_correction_T_max 0.9795
_exptl_absorpt_correction_T_min 0.9237
_exptl_absorpt_correction_type empirical
_exptl_absorpt_process_details
;
SADABS; Sheldrick 1996
;
_exptl_crystal_colour colorless
_exptl_crystal_density_diffrn 1.280
_exptl_crystal_density_method 'not measured'
_exptl_crystal_description column
_exptl_crystal_F_000 528
_exptl_crystal_size_max 0.31
_exptl_crystal_size_mid 0.13
_exptl_crystal_size_min 0.08
_refine_diff_density_max 0.313
_refine_diff_density_min -0.276
_refine_diff_density_rms 0.061
_refine_ls_abs_structure_details 'Flack H D (1983), Acta Cryst. A39, 876-881'
_refine_ls_abs_structure_Flack -0.01(18)
_refine_ls_extinction_method none
_refine_ls_goodness_of_fit_ref 1.036
_refine_ls_hydrogen_treatment riding
_refine_ls_matrix_type full
_refine_ls_number_parameters 310
_refine_ls_number_reflns 4458
_refine_ls_number_restraints 48
_refine_ls_restrained_S_all 1.088
_refine_ls_R_factor_all 0.1325
_refine_ls_R_factor_gt 0.0797
_refine_ls_shift/su_max 0.000
_refine_ls_shift/su_mean 0.000
_refine_ls_structure_factor_coef Fsqd
_refine_ls_weighting_details 'calc w=1/[\s^2^(Fo^2^)+(0.1182P)^2^+0.0000P] where P=(Fo^2^+2Fc^2^)/3'
_refine_ls_weighting_scheme calc
_refine_ls_wR_factor_gt 0.1909
_refine_ls_wR_factor_ref 0.2237
_reflns_number_gt 2568
_reflns_number_total 4458
_reflns_threshold_expression >2sigma(I)
_cod_data_source_file cg401012n_si_001.cif
_cod_data_source_block WAKABAYASHI3_4
_cod_depositor_comments
;
The following automatic conversions were performed:

'_symmetry_cell_setting' value 'Monoclinic' changed to 'monoclinic'
according to
/usr/data/users/saulius/automatic-downloads/current/ACS/lib/dictionaries/cif_core.dic
dictionary named 'cif_core.dic' version 2.4.2 from 2011-04-26.

Automatic conversion script
Id: cif_fix_values 2281 2013-09-26 08:29:07Z andrius 
;
_cod_original_sg_symbol_H-M P2(1)
_cod_database_code 4509969

loop_
_symmetry_equiv_pos_as_xyz
'x, y, z'
'-x, y+1/2, -z'

loop_
_atom_site_label
_atom_site_type_symbol
_atom_site_fract_x
_atom_site_fract_y
_atom_site_fract_z
_atom_site_U_iso_or_equiv
_atom_site_adp_type
_atom_site_occupancy
_atom_site_symmetry_multiplicity
_atom_site_calc_flag
_atom_site_refinement_flags
O4 O 0.3299(6) 0.5656(14) 0.2615(4) 0.142(3) Uani 1 1 d U
H4A H 0.3790 0.6586 0.2667 0.213 Uiso 1 1 calc R
C1 C 0.2669(5) 0.2094(13) 0.3758(4) 0.0653(18) Uani 1 1 d .
H1 H 0.3146 0.1543 0.3466 0.078 Uiso 1 1 calc R
C2 C 0.2900(4) 0.0683(12) 0.4550(3) 0.0586(15) Uani 1 1 d .
H2 H 0.2808 -0.0998 0.4405 0.070 Uiso 1 1 calc R
C3 C 0.1552(5) 0.1617(12) 0.3222(4) 0.0625(14) Uani 1 1 d U
C4 C 0.0776(5) 0.3202(12) 0.3170(4) 0.0702(15) Uani 1 1 d U
H4 H 0.0928 0.4571 0.3489 0.084 Uiso 1 1 calc R
C5 C -0.0214(6) 0.2810(16) 0.2659(5) 0.096(3) Uani 1 1 d .
H5 H -0.0740 0.3932 0.2615 0.115 Uiso 1 1 calc R
C6 C -0.0451(7) 0.0804(18) 0.2211(5) 0.098(2) Uani 1 1 d .
H6 H -0.1142 0.0526 0.1867 0.117 Uiso 1 1 calc R
C7 C 0.0304(6) -0.0775(16) 0.2260(5) 0.100(3) Uani 1 1 d U
H7 H 0.0152 -0.2166 0.1953 0.120 Uiso 1 1 calc R
C8 C 0.1295(6) -0.0315(13) 0.2767(4) 0.081(2) Uani 1 1 d U
H8 H 0.1824 -0.1416 0.2797 0.097 Uiso 1 1 calc R
C9 C 0.2216(4) 0.1275(11) 0.5057(3) 0.0526(14) Uani 1 1 d .
C10 C 0.2315(4) 0.3368(11) 0.5475(3) 0.0566(15) Uani 1 1 d .
H10 H 0.2800 0.4495 0.5426 0.068 Uiso 1 1 calc R
C11 C 0.1709(4) 0.3816(12) 0.5963(4) 0.0634(16) Uani 1 1 d .
H11 H 0.1791 0.5218 0.6262 0.076 Uiso 1 1 calc R
C12 C 0.0975(4) 0.2163(13) 0.6004(4) 0.0612(16) Uani 1 1 d .
H12 H 0.0551 0.2445 0.6331 0.073 Uiso 1 1 calc R
C13 C 0.0869(5) 0.0163(13) 0.5579(4) 0.0645(17) Uani 1 1 d .
H13 H 0.0370 -0.0950 0.5612 0.077 Uiso 1 1 calc R
C14 C 0.1477(4) -0.0278(11) 0.5098(4) 0.0605(16) Uani 1 1 d .
H14 H 0.1380 -0.1673 0.4794 0.073 Uiso 1 1 calc R
C15 C 0.4399(5) 0.6612(14) 0.7127(4) 0.0720(14) Uani 1 1 d U
C16 C 0.4524(4) 0.5894(14) 0.7879(4) 0.073(2) Uani 1 1 d .
C17 C 0.3993(5) 0.7290(16) 0.8312(4) 0.080(2) Uani 1 1 d .
C18 C 0.3947(6) 0.705(2) 0.9093(4) 0.114(3) Uani 1 1 d .
H18 H 0.4316 0.5838 0.9435 0.136 Uiso 1 1 calc R
C19 C 0.3362(7) 0.858(2) 0.9362(5) 0.120(3) Uani 1 1 d .
H19 H 0.3315 0.8413 0.9890 0.144 Uiso 1 1 calc R
C20 C 0.2841(7) 1.036(2) 0.8866(6) 0.123(4) Uani 1 1 d .
H20 H 0.2451 1.1418 0.9070 0.148 Uiso 1 1 calc R
C21 C 0.2862(6) 1.068(2) 0.8097(5) 0.111(3) Uani 1 1 d .
H21 H 0.2512 1.1929 0.7764 0.133 Uiso 1 1 calc R
C22 C 0.3451(5) 0.8989(18) 0.7825(4) 0.085(2) Uani 1 1 d .
C23 C 0.4799(5) 0.5736(16) 0.6475(4) 0.0762(14) Uani 1 1 d U
C24 C 0.3128(10) 0.440(3) 0.1924(7) 0.191(4) Uani 1 1 d DU
H24A H 0.3246 0.2740 0.2066 0.229 Uiso 1 1 calc R
H24B H 0.3636 0.4878 0.1658 0.229 Uiso 1 1 calc R
C25 C 0.2087(10) 0.470(3) 0.1358(7) 0.212(4) Uani 1 1 d DU
H25A H 0.1960 0.6352 0.1212 0.254 Uiso 1 1 calc R
H25B H 0.1573 0.4188 0.1614 0.254 Uiso 1 1 calc R
C26 C 0.1960(10) 0.328(3) 0.0603(8) 0.221(4) Uani 1 1 d DU
H26A H 0.1936 0.4372 0.0160 0.266 Uiso 1 1 calc R
H26B H 0.2597 0.2334 0.0703 0.266 Uiso 1 1 calc R
C27 C 0.1049(10) 0.168(4) 0.0297(11) 0.255(6) Uani 1 1 d DU
H27A H 0.0405 0.2582 0.0168 0.382 Uiso 1 1 calc R
H27B H 0.1069 0.0533 0.0714 0.382 Uiso 1 1 calc R
H27C H 0.1077 0.0895 -0.0193 0.382 Uiso 1 1 calc RD
Cl1 Cl 0.52957(18) 0.3580(5) 0.83695(12) 0.1191(9) Uani 1 1 d .
N1 N 0.4035(3) 0.1095(11) 0.5044(3) 0.0758(17) Uani 1 1 d .
H1A H 0.4104 0.2515 0.5282 0.114 Uiso 1 1 calc R
H1B H 0.4428 0.1031 0.4712 0.114 Uiso 1 1 calc R
H1C H 0.4251 -0.0016 0.5433 0.114 Uiso 1 1 calc R
O1 O 0.2885(4) 0.4418(9) 0.3955(3) 0.0791(13) Uani 1 1 d .
H1D H 0.3026 0.5088 0.3577 0.119 Uiso 1 1 calc R
O2 O 0.4600(3) 0.6849(11) 0.5841(3) 0.0894(17) Uani 1 1 d .
O3 O 0.5273(4) 0.3875(12) 0.6586(3) 0.0986(15) Uani 1 1 d U
S1 S 0.36003(13) 0.9007(5) 0.68760(10) 0.0899(7) Uani 1 1 d .

loop_
_atom_site_aniso_label
_atom_site_aniso_U_11
_atom_site_aniso_U_22
_atom_site_aniso_U_33
_atom_site_aniso_U_23
_atom_site_aniso_U_13
_atom_site_aniso_U_12
O4 0.167(5) 0.173(7) 0.125(5) -0.017(5) 0.099(4) -0.056(5)
C1 0.064(4) 0.079(5) 0.063(4) -0.005(4) 0.036(3) 0.005(4)
C2 0.051(3) 0.073(4) 0.058(3) -0.002(3) 0.025(3) 0.005(3)
C3 0.076(3) 0.061(3) 0.060(3) 0.006(3) 0.034(3) 0.012(3)
C4 0.079(3) 0.068(3) 0.069(3) -0.002(3) 0.033(3) 0.010(3)
C5 0.071(5) 0.108(8) 0.108(6) 0.004(5) 0.028(5) 0.020(4)
C6 0.088(5) 0.106(7) 0.093(6) -0.001(6) 0.020(4) -0.010(5)
C7 0.107(5) 0.080(6) 0.095(5) -0.002(5) 0.006(4) 0.004(5)
C8 0.093(4) 0.072(5) 0.072(4) -0.007(4) 0.022(3) 0.016(4)
C9 0.045(3) 0.057(4) 0.062(3) 0.005(3) 0.026(3) 0.002(3)
C10 0.047(3) 0.060(4) 0.072(4) 0.010(3) 0.032(3) 0.000(3)
C11 0.072(4) 0.056(4) 0.073(4) 0.000(4) 0.038(3) 0.007(3)
C12 0.048(3) 0.081(5) 0.065(4) 0.000(4) 0.033(3) 0.002(3)
C13 0.067(4) 0.068(5) 0.070(4) 0.006(4) 0.038(3) -0.011(3)
C14 0.063(3) 0.052(4) 0.071(4) -0.008(3) 0.028(3) -0.002(3)
C15 0.062(3) 0.106(4) 0.057(3) -0.004(3) 0.032(2) -0.023(3)
C16 0.050(3) 0.118(6) 0.050(3) -0.004(4) 0.016(3) -0.012(4)
C17 0.066(4) 0.132(7) 0.045(4) -0.005(4) 0.020(3) -0.020(5)
C18 0.093(5) 0.191(10) 0.062(4) -0.011(6) 0.033(4) 0.003(6)
C19 0.115(7) 0.197(11) 0.061(5) -0.023(7) 0.045(5) -0.001(8)
C20 0.111(7) 0.186(11) 0.088(6) -0.035(7) 0.055(5) -0.003(7)
C21 0.093(6) 0.162(9) 0.088(6) -0.007(6) 0.046(5) 0.015(6)
C22 0.058(4) 0.149(7) 0.055(4) -0.004(5) 0.027(3) -0.004(5)
C23 0.066(3) 0.109(4) 0.062(2) -0.003(3) 0.034(2) -0.021(3)
C24 0.191(7) 0.255(9) 0.155(7) -0.034(7) 0.095(6) -0.031(7)
C25 0.209(7) 0.278(9) 0.168(7) -0.044(7) 0.089(6) -0.025(8)
C26 0.217(8) 0.292(10) 0.174(7) -0.046(7) 0.089(7) -0.027(8)
C27 0.245(12) 0.318(13) 0.208(10) -0.028(11) 0.083(10) -0.030(11)
Cl1 0.1266(16) 0.165(2) 0.0730(12) 0.0202(15) 0.0435(11) 0.0311(18)
N1 0.058(3) 0.115(5) 0.069(3) -0.006(3) 0.041(3) 0.006(3)
O1 0.095(3) 0.069(3) 0.091(3) 0.001(3) 0.055(3) -0.014(3)
O2 0.054(2) 0.166(5) 0.058(3) 0.017(3) 0.032(2) 0.011(3)
O3 0.116(3) 0.117(4) 0.076(3) -0.001(3) 0.050(2) -0.013(3)
S1 0.0696(10) 0.147(2) 0.0623(10) 0.0098(12) 0.0341(8) 0.0073(13)

loop_
_atom_type_symbol
_atom_type_description
_atom_type_scat_dispersion_real
_atom_type_scat_dispersion_imag
_atom_type_scat_source
C C 0.0033 0.0016 'International Tables Vol C Tables 4.2.6.8 and 6.1.1.4'
H H 0.0000 0.0000 'International Tables Vol C Tables 4.2.6.8 and 6.1.1.4'
N N 0.0061 0.0033 'International Tables Vol C Tables 4.2.6.8 and 6.1.1.4'
O O 0.0106 0.0060 'International Tables Vol C Tables 4.2.6.8 and 6.1.1.4'
S S 0.1246 0.1234 'International Tables Vol C Tables 4.2.6.8 and 6.1.1.4'
Cl Cl 0.1484 0.1585 'International Tables Vol C Tables 4.2.6.8 and 6.1.1.4'

loop_
_geom_angle_atom_site_label_1
_geom_angle_atom_site_label_2
_geom_angle_atom_site_label_3
_geom_angle
C24 O4 H4A 109.5
O1 C1 C3 114.4(6)
O1 C1 C2 108.8(5)
C3 C1 C2 108.8(5)
O1 C1 H1 108.2
C3 C1 H1 108.2
C2 C1 H1 108.2
C9 C2 N1 109.7(4)
C9 C2 C1 114.8(5)
N1 C2 C1 107.2(5)
C9 C2 H2 108.3
N1 C2 H2 108.3
C1 C2 H2 108.3
C8 C3 C4 117.6(6)
C8 C3 C1 121.7(6)
C4 C3 C1 120.6(6)
C5 C4 C3 120.3(7)
C5 C4 H4 119.9
C3 C4 H4 119.9
C4 C5 C6 120.4(7)
C4 C5 H5 119.8
C6 C5 H5 119.8
C7 C6 C5 119.8(8)
C7 C6 H6 120.1
C5 C6 H6 120.1
C6 C7 C8 118.4(8)
C6 C7 H7 120.8
C8 C7 H7 120.8
C3 C8 C7 123.4(7)
C3 C8 H8 118.3
C7 C8 H8 118.3
C14 C9 C10 119.1(5)
C14 C9 C2 119.1(6)
C10 C9 C2 121.8(5)
C11 C10 C9 120.4(5)
C11 C10 H10 119.8
C9 C10 H10 119.8
C10 C11 C12 118.8(6)
C10 C11 H11 120.6
C12 C11 H11 120.6
C13 C12 C11 120.1(5)
C13 C12 H12 119.9
C11 C12 H12 119.9
C12 C13 C14 120.8(6)
C12 C13 H13 119.6
C14 C13 H13 119.6
C9 C14 C13 120.6(6)
C9 C14 H14 119.7
C13 C14 H14 119.7
C16 C15 C23 132.9(7)
C16 C15 S1 111.4(5)
C23 C15 S1 115.7(5)
C15 C16 C17 114.7(7)
C15 C16 Cl1 125.7(6)
C17 C16 Cl1 119.6(5)
C22 C17 C18 120.0(8)
C22 C17 C16 109.8(6)
C18 C17 C16 130.2(8)
C19 C18 C17 119.3(10)
C19 C18 H18 120.3
C17 C18 H18 120.3
C18 C19 C20 120.1(8)
C18 C19 H19 120.0
C20 C19 H19 120.0
C21 C20 C19 123.0(9)
C21 C20 H20 118.5
C19 C20 H20 118.5
C20 C21 C22 115.3(10)
C20 C21 H21 122.3
C22 C21 H21 122.3
C17 C22 C21 122.2(6)
C17 C22 S1 113.3(6)
C21 C22 S1 124.3(7)
O2 C23 O3 122.9(7)
O2 C23 C15 118.6(8)
O3 C23 C15 118.4(7)
O4 C24 C25 112.8(12)
O4 C24 H24A 109.0
C25 C24 H24A 109.0
O4 C24 H24B 109.0
C25 C24 H24B 109.0
H24A C24 H24B 107.8
C24 C25 C26 109.7(12)
C24 C25 H25A 109.7
C26 C25 H25A 109.7
C24 C25 H25B 109.7
C26 C25 H25B 109.7
H25A C25 H25B 108.2
C27 C26 C25 119.2(15)
C27 C26 H26A 107.5
C25 C26 H26A 107.5
C27 C26 H26B 107.5
C25 C26 H26B 107.5
H26A C26 H26B 107.0
C26 C27 H27A 109.5
C26 C27 H27B 109.5
H27A C27 H27B 109.5
C26 C27 H27C 109.5
H27A C27 H27C 109.5
H27B C27 H27C 109.5
C2 N1 H1A 109.5
C2 N1 H1B 109.5
H1A N1 H1B 109.5
C2 N1 H1C 109.5
H1A N1 H1C 109.5
H1B N1 H1C 109.5
C1 O1 H1D 109.5
C15 S1 C22 90.8(4)

loop_
_geom_bond_atom_site_label_1
_geom_bond_atom_site_label_2
_geom_bond_distance
O4 C24 1.361(14)
O4 H4A 0.8400
C1 O1 1.392(8)
C1 C3 1.528(9)
C1 C2 1.545(8)
C1 H1 1.0000
C2 C9 1.520(7)
C2 N1 1.523(7)
C2 H2 1.0000
C3 C8 1.347(9)
C3 C4 1.379(9)
C4 C5 1.370(10)
C4 H4 0.9500
C5 C6 1.376(12)
C5 H5 0.9500
C6 C7 1.355(12)
C6 H6 0.9500
C7 C8 1.376(10)
C7 H7 0.9500
C8 H8 0.9500
C9 C14 1.368(8)
C9 C10 1.394(9)
C10 C11 1.393(7)
C10 H10 0.9500
C11 C12 1.401(9)
C11 H11 0.9500
C12 C13 1.354(9)
C12 H12 0.9500
C13 C14 1.383(8)
C13 H13 0.9500
C14 H14 0.9500
C15 C16 1.335(9)
C15 C23 1.501(9)
C15 S1 1.724(8)
C16 C17 1.450(10)
C16 Cl1 1.741(8)
C17 C22 1.349(11)
C17 C18 1.392(9)
C18 C19 1.372(14)
C18 H18 0.9500
C19 C20 1.383(14)
C19 H19 0.9500
C20 C21 1.365(11)
C20 H20 0.9500
C21 C22 1.440(12)
C21 H21 0.9500
C22 S1 1.735(6)
C23 O2 1.232(8)
C23 O3 1.235(9)
C24 C25 1.449(9)
C24 H24A 0.9900
C24 H24B 0.9900
C25 C26 1.513(9)
C25 H25A 0.9900
C25 H25B 0.9900
C26 C27 1.496(10)
C26 H26A 0.9900
C26 H26B 0.9900
C27 H27A 0.9800
C27 H27B 0.9800
C27 H27C 0.9800
N1 H1A 0.9100
N1 H1B 0.9100
N1 H1C 0.9100
O1 H1D 0.8400

loop_
_geom_hbond_atom_site_label_D
_geom_hbond_atom_site_label_H
_geom_hbond_atom_site_label_A
_geom_hbond_distance_DH
_geom_hbond_distance_HA
_geom_hbond_distance_DA
_geom_hbond_angle_DHA
_geom_hbond_site_symmetry_A
O4 H4A O3 0.84 2.00 2.721(10) 144.1 2_656
O1 H1D O4 0.84 1.86 2.677(7) 162.5 .
N1 H1C O2 0.91 1.95 2.799(9) 155.3 1_545
N1 H1B O2 0.91 1.94 2.814(6) 161.8 2_646
N1 H1A O3 0.91 2.44 3.115(7) 130.8 .

loop_
_geom_torsion_atom_site_label_1
_geom_torsion_atom_site_label_2
_geom_torsion_atom_site_label_3
_geom_torsion_atom_site_label_4
_geom_torsion
O1 C1 C2 C9 64.1(7)
C3 C1 C2 C9 -61.1(7)
O1 C1 C2 N1 -58.1(6)
C3 C1 C2 N1 176.8(5)
O1 C1 C3 C8 158.2(6)
C2 C1 C3 C8 -80.0(7)
O1 C1 C3 C4 -19.7(8)
C2 C1 C3 C4 102.1(7)
C8 C3 C4 C5 -1.0(10)
C1 C3 C4 C5 177.0(6)
C3 C4 C5 C6 1.8(12)
C4 C5 C6 C7 -1.4(14)
C5 C6 C7 C8 0.2(14)
C4 C3 C8 C7 -0.2(11)
C1 C3 C8 C7 -178.2(7)
C6 C7 C8 C3 0.6(12)
N1 C2 C9 C14 -130.8(6)
C1 C2 C9 C14 108.4(7)
N1 C2 C9 C10 49.9(7)
C1 C2 C9 C10 -70.8(7)
C14 C9 C10 C11 3.5(8)
C2 C9 C10 C11 -177.2(5)
C9 C10 C11 C12 -2.2(8)
C10 C11 C12 C13 0.5(9)
C11 C12 C13 C14 -0.2(9)
C10 C9 C14 C13 -3.2(9)
C2 C9 C14 C13 177.5(5)
C12 C13 C14 C9 1.6(9)
C23 C15 C16 C17 179.5(7)
S1 C15 C16 C17 -1.4(8)
C23 C15 C16 Cl1 2.6(11)
S1 C15 C16 Cl1 -178.3(4)
C15 C16 C17 C22 2.3(9)
Cl1 C16 C17 C22 179.4(5)
C15 C16 C17 C18 179.6(8)
Cl1 C16 C17 C18 -3.3(11)
C22 C17 C18 C19 -1.2(13)
C16 C17 C18 C19 -178.2(8)
C17 C18 C19 C20 -1.1(15)
C18 C19 C20 C21 1.1(16)
C19 C20 C21 C22 1.2(14)
C18 C17 C22 C21 3.7(12)
C16 C17 C22 C21 -178.7(7)
C18 C17 C22 S1 -179.7(7)
C16 C17 C22 S1 -2.1(8)
C20 C21 C22 C17 -3.7(12)
C20 C21 C22 S1 -179.8(7)
C16 C15 C23 O2 -175.9(7)
S1 C15 C23 O2 5.1(8)
C16 C15 C23 O3 7.3(11)
S1 C15 C23 O3 -171.7(5)
O4 C24 C25 C26 179.3(13)
C24 C25 C26 C27 129.2(19)
C16 C15 S1 C22 0.2(5)
C23 C15 S1 C22 179.4(5)
C17 C22 S1 C15 1.2(6)
C21 C22 S1 C15 177.7(7)
